data_4349373
loop_
_publ_author_name
'Chuang, Wan-Jung'
'Hsu, Sung-Po'
'Chand, Kuldeep'
'Yu, Fu-Lun'
'Tsai, Cheng-Long'
'Tseng, Yu-Hsuan'
'Lu, Yuh-Hsiu'
'Kuo, Jen-Yu'
'Carey, James R.'
'Chen, Hsuan-Ying'
'Chen, Hsing-Yin'
'Chiang, Michael Y.'
'Hsu, Sodio C. N.'

_publ_section_title
;
 Reactivity Study of Unsymmetrical \b-Diketiminato Copper(I) Complexes:
 Effect of the Chelating Ring.
;
_journal_issue 5
_journal_name_full 'Inorganic chemistry'
_journal_page_first 2722
_journal_page_last 2735
_journal_paper_doi 10.1021/acs.inorgchem.6b02876
_journal_volume 56
_journal_year 2017
_chemical_formula_moiety 'C42 H47 Cu N3 P'
_chemical_formula_sum 'C42 H47 Cu N3 P'
_chemical_formula_weight 688.34
_chemical_name_common CuL2(PPh3)
_space_group_IT_number 2
_space_group_name_Hall '-P 1'
_space_group_name_H-M_alt 'P -1'
_symmetry_cell_setting triclinic
_symmetry_space_group_name_H-M 'P -1'
_atom_sites_solution_hydrogens geom
_atom_sites_solution_primary direct
_atom_sites_solution_secondary difmap
_audit_creation_method SHELXL-97
_cell_angle_alpha 94.159(3)
_cell_angle_beta 98.707(3)
_cell_angle_gamma 109.377(3)
_cell_formula_units_Z 2
_cell_length_a 12.0159(6)
_cell_length_b 12.7595(6)
_cell_length_c 13.0422(6)
_cell_measurement_reflns_used 6490
_cell_measurement_temperature 200(2)
_cell_measurement_theta_max 25.09
_cell_measurement_theta_min 3.27
_cell_volume 1848.36(16)
_computing_molecular_graphics 'Ortep-3 for Windows (Farrugia, 1997)'
_computing_publication_material 'WinGX publication routines (Farrugia, 1999)'
_computing_structure_refinement 'SHELXL-97 (Sheldrick, 1997)'
_computing_structure_solution 'SHELXS-86 (Sheldrick, 1986)'
_diffrn_ambient_temperature 200(2)
_diffrn_measured_fraction_theta_full 0.986
_diffrn_measured_fraction_theta_max 0.986
_diffrn_measurement_device_type 'Bruker APEX2'
_diffrn_radiation_monochromator graphite
_diffrn_radiation_source 'fine-focus sealed tube'
_diffrn_radiation_type MoK\a
_diffrn_radiation_wavelength 0.71073
_diffrn_reflns_av_R_equivalents 0.0447
_diffrn_reflns_av_sigmaI/netI 0.0589
_diffrn_reflns_limit_h_max 14
_diffrn_reflns_limit_h_min -14
_diffrn_reflns_limit_k_max 15
_diffrn_reflns_limit_k_min -12
_diffrn_reflns_limit_l_max 15
_diffrn_reflns_limit_l_min -15
_diffrn_reflns_number 15967
_diffrn_reflns_theta_full 25.09
_diffrn_reflns_theta_max 25.09
_diffrn_reflns_theta_min 3.27
_exptl_absorpt_coefficient_mu 0.667
_exptl_absorpt_correction_T_max 0.9738
_exptl_absorpt_correction_T_min 0.8564
_exptl_absorpt_correction_type multi-scan
_exptl_crystal_colour yellow
_exptl_crystal_density_diffrn 1.237
_exptl_crystal_density_method 'not measured'
_exptl_crystal_description prism
_exptl_crystal_F_000 728
_exptl_crystal_size_max 0.24
_exptl_crystal_size_mid 0.10
_exptl_crystal_size_min 0.04
_refine_diff_density_max 0.552
_refine_diff_density_min -0.498
_refine_diff_density_rms 0.062
_refine_ls_extinction_method none
_refine_ls_goodness_of_fit_ref 1.065
_refine_ls_hydrogen_treatment constr
_refine_ls_matrix_type full
_refine_ls_number_parameters 418
_refine_ls_number_reflns 6490
_refine_ls_number_restraints 0
_refine_ls_restrained_S_all 1.065
_refine_ls_R_factor_all 0.0711
_refine_ls_R_factor_gt 0.0486
_refine_ls_shift/su_max 0.003
_refine_ls_shift/su_mean 0.000
_refine_ls_structure_factor_coef Fsqd
_refine_ls_weighting_details 'calc w=1/[\s^2^(Fo^2^)+(0.0542P)^2^+1.0355P] where P=(Fo^2^+2Fc^2^)/3'
_refine_ls_weighting_scheme calc
_refine_ls_wR_factor_gt 0.1141
_refine_ls_wR_factor_ref 0.1256
_reflns_number_gt 4955
_reflns_number_total 6490
_reflns_threshold_expression >2sigma(I)
_cod_data_source_file ic6b02876_si_004.cif
_cod_data_source_block CuL2(PPh3)
_cod_original_cell_volume 1848.36(15)
_cod_database_code 4349373

loop_
_symmetry_equiv_pos_as_xyz
'x, y, z'
'-x, -y, -z'

loop_
_atom_site_label
_atom_site_type_symbol
_atom_site_fract_x
_atom_site_fract_y
_atom_site_fract_z
_atom_site_U_iso_or_equiv
_atom_site_adp_type
_atom_site_occupancy
_atom_site_symmetry_multiplicity
_atom_site_calc_flag
_atom_site_refinement_flags
C1 C 0.8138(3) 0.5893(2) 0.8719(3) 0.0311(7) Uani 1 1 d .
C2 C 0.7056(3) 0.5057(3) 0.8808(3) 0.0428(9) Uani 1 1 d .
C3 C 0.6139(4) 0.4393(4) 0.7844(4) 0.0721(15) Uani 1 1 d .
H3 H 0.6467 0.4646 0.7209 0.087 Uiso 1 1 calc R
C4 C 0.4952(5) 0.4594(4) 0.7806(5) 0.0897(12) Uani 1 1 d .
H4A H 0.4386 0.4164 0.7174 0.135 Uiso 1 1 calc R
H4B H 0.5089 0.5394 0.7795 0.135 Uiso 1 1 calc R
H4C H 0.4617 0.4353 0.8426 0.135 Uiso 1 1 calc R
C5 C 0.5920(5) 0.3130(4) 0.7820(5) 0.0897(12) Uani 1 1 d .
H5A H 0.5338 0.2717 0.7190 0.135 Uiso 1 1 calc R
H5B H 0.5605 0.2869 0.8442 0.135 Uiso 1 1 calc R
H5C H 0.6678 0.3000 0.7814 0.135 Uiso 1 1 calc R
C6 C 0.6826(4) 0.4859(3) 0.9802(3) 0.0499(10) Uani 1 1 d .
H6 H 0.6105 0.4291 0.9872 0.060 Uiso 1 1 calc R
C7 C 0.7616(4) 0.5465(3) 1.0681(3) 0.0500(10) Uani 1 1 d .
H7 H 0.7439 0.5315 1.1352 0.060 Uiso 1 1 calc R
C8 C 0.8670(4) 0.6293(3) 1.0597(3) 0.0466(9) Uani 1 1 d .
H8 H 0.9210 0.6713 1.1214 0.056 Uiso 1 1 calc R
C9 C 0.8953(3) 0.6521(3) 0.9623(3) 0.0366(8) Uani 1 1 d .
C10 C 1.0117(3) 0.7447(3) 0.9556(3) 0.0449(9) Uani 1 1 d .
H10 H 1.0196 0.7425 0.8803 0.054 Uiso 1 1 calc R
C11 C 1.0067(4) 0.8594(3) 0.9907(4) 0.0677(13) Uani 1 1 d .
H11A H 1.0822 0.9178 0.9855 0.102 Uiso 1 1 calc R
H11B H 0.9950 0.8631 1.0635 0.102 Uiso 1 1 calc R
H11C H 0.9398 0.8710 0.9459 0.102 Uiso 1 1 calc R
C12 C 1.1229(4) 0.7291(4) 1.0166(4) 0.0631(12) Uani 1 1 d .
H12A H 1.1949 0.7906 1.0091 0.095 Uiso 1 1 calc R
H12B H 1.1281 0.6576 0.9890 0.095 Uiso 1 1 calc R
H12C H 1.1172 0.7290 1.0907 0.095 Uiso 1 1 calc R
C13 C 0.9428(3) 0.4801(3) 0.7771(3) 0.0430(9) Uani 1 1 d .
H13A H 0.9108 0.4678 0.8418 0.065 Uiso 1 1 calc R
H13B H 1.0307 0.5058 0.7936 0.065 Uiso 1 1 calc R
H13C H 0.9123 0.4098 0.7292 0.065 Uiso 1 1 calc R
C14 C 0.9033(3) 0.5686(2) 0.7256(3) 0.0298(7) Uani 1 1 d .
C15 C 0.9426(3) 0.5949(2) 0.6321(2) 0.0302(7) Uani 1 1 d .
H15 H 0.9827 0.5490 0.6057 0.036 Uiso 1 1 calc R
C16 C 0.9319(3) 0.6788(2) 0.5708(2) 0.0290(7) Uani 1 1 d .
C17 C 0.9974(3) 0.6900(3) 0.4798(3) 0.0410(9) Uani 1 1 d .
H17A H 0.9847 0.7496 0.4415 0.061 Uiso 1 1 calc R
H17B H 0.9664 0.6190 0.4328 0.061 Uiso 1 1 calc R
H17C H 1.0834 0.7086 0.5059 0.061 Uiso 1 1 calc R
C18 C 0.8786(3) 0.8376(3) 0.5271(2) 0.0339(8) Uani 1 1 d .
H18A H 0.9573 0.8618 0.5045 0.041 Uiso 1 1 calc R
H18B H 0.8745 0.9022 0.5713 0.041 Uiso 1 1 calc R
C19 C 0.7797(3) 0.8071(3) 0.4307(3) 0.0442(9) Uani 1 1 d .
H19A H 0.7841 0.7442 0.3844 0.053 Uiso 1 1 calc R
H19B H 0.7002 0.7829 0.4520 0.053 Uiso 1 1 calc R
C20 C 0.7940(3) 0.9072(3) 0.3730(3) 0.0367(8) Uani 1 1 d .
C21 C 0.7399(3) 0.9836(3) 0.3963(3) 0.0428(9) Uani 1 1 d .
H21 H 0.6869 0.9702 0.4448 0.051 Uiso 1 1 calc R
C22 C 0.7633(4) 1.0793(3) 0.3486(3) 0.0512(10) Uani 1 1 d .
H22 H 0.7267 1.1327 0.3637 0.061 Uiso 1 1 calc R
C23 C 0.8397(4) 1.0964(3) 0.2793(3) 0.0505(10) Uani 1 1 d .
H23 H 0.8580 1.1620 0.2456 0.061 Uiso 1 1 calc R
C24 C 0.8892(3) 1.0171(4) 0.2594(3) 0.0539(11) Uani 1 1 d .
H24 H 0.9413 1.0291 0.2101 0.065 Uiso 1 1 calc R
C25 C 0.6868(3) 0.9509(2) 0.6940(2) 0.0302(7) Uani 1 1 d .
C26 C 0.8035(3) 1.0267(3) 0.7107(3) 0.0372(8) Uani 1 1 d .
H26 H 0.8677 1.0059 0.7436 0.045 Uiso 1 1 calc R
C27 C 0.8275(3) 1.1322(3) 0.6798(3) 0.0427(9) Uani 1 1 d .
H27 H 0.9077 1.1835 0.6922 0.051 Uiso 1 1 calc R
C28 C 0.7355(4) 1.1628(3) 0.6314(3) 0.0449(9) Uani 1 1 d .
H28 H 0.7521 1.2351 0.6099 0.054 Uiso 1 1 calc R
C29 C 0.6187(3) 1.0883(3) 0.6139(3) 0.0448(9) Uani 1 1 d .
H29 H 0.5550 1.1095 0.5805 0.054 Uiso 1 1 calc R
C30 C 0.5945(3) 0.9828(3) 0.6451(3) 0.0377(8) Uani 1 1 d .
H30 H 0.5141 0.9320 0.6330 0.045 Uiso 1 1 calc R
C31 C 0.5088(3) 0.7306(3) 0.6850(3) 0.0340(8) Uani 1 1 d .
C32 C 0.4874(4) 0.6671(3) 0.5880(3) 0.0512(10) Uani 1 1 d .
H32 H 0.5526 0.6708 0.5535 0.061 Uiso 1 1 calc R
C33 C 0.3719(4) 0.5985(4) 0.5413(4) 0.0657(13) Uani 1 1 d .
H33 H 0.3581 0.5562 0.4746 0.079 Uiso 1 1 calc R
C34 C 0.2771(4) 0.5916(3) 0.5913(4) 0.0612(12) Uani 1 1 d .
H34 H 0.1982 0.5441 0.5593 0.073 Uiso 1 1 calc R
C35 C 0.2963(3) 0.6531(3) 0.6874(4) 0.0547(11) Uani 1 1 d .
H35 H 0.2310 0.6481 0.7220 0.066 Uiso 1 1 calc R
C36 C 0.4127(3) 0.7229(3) 0.7339(3) 0.0440(9) Uani 1 1 d .
H36 H 0.4258 0.7658 0.8001 0.053 Uiso 1 1 calc R
C37 C 0.6561(3) 0.8509(3) 0.8797(3) 0.0316(7) Uani 1 1 d .
C38 C 0.6388(3) 0.9485(3) 0.9168(3) 0.0415(9) Uani 1 1 d .
H38 H 0.6330 1.0017 0.8708 0.050 Uiso 1 1 calc R
C39 C 0.6300(4) 0.9681(3) 1.0210(3) 0.0494(10) Uani 1 1 d .
H39 H 0.6190 1.0351 1.0460 0.059 Uiso 1 1 calc R
C40 C 0.6369(3) 0.8914(3) 1.0879(3) 0.0458(9) Uani 1 1 d .
H40 H 0.6288 0.9042 1.1586 0.055 Uiso 1 1 calc R
C41 C 0.6558(4) 0.7961(3) 1.0522(3) 0.0500(10) Uani 1 1 d .
H41 H 0.6624 0.7437 1.0988 0.060 Uiso 1 1 calc R
C42 C 0.6651(3) 0.7759(3) 0.9490(3) 0.0420(9) Uani 1 1 d .
H42 H 0.6779 0.7094 0.9252 0.050 Uiso 1 1 calc R
N1 N 0.8380(2) 0.61727(19) 0.7711(2) 0.0285(6) Uani 1 1 d .
N2 N 0.8725(2) 0.7457(2) 0.5911(2) 0.0298(6) Uani 1 1 d .
N3 N 0.8695(3) 0.9229(3) 0.3049(2) 0.0464(8) Uani 1 1 d .
P1 P 0.66449(7) 0.81600(6) 0.74346(7) 0.0298(2) Uani 1 1 d .
Cu1 Cu 0.78663(3) 0.73161(3) 0.70829(3) 0.02958(14) Uani 1 1 d .

loop_
_atom_site_aniso_label
_atom_site_aniso_U_11
_atom_site_aniso_U_22
_atom_site_aniso_U_33
_atom_site_aniso_U_23
_atom_site_aniso_U_13
_atom_site_aniso_U_12
C1 0.039(2) 0.0301(15) 0.0334(19) 0.0119(14) 0.0146(16) 0.0185(15)
C2 0.043(2) 0.0402(18) 0.047(2) 0.0081(17) 0.0223(19) 0.0102(17)
C3 0.067(3) 0.067(3) 0.057(3) 0.000(2) 0.034(3) -0.018(2)
C4 0.066(2) 0.065(2) 0.121(3) -0.017(2) 0.008(2) 0.0100(18)
C5 0.066(2) 0.065(2) 0.121(3) -0.017(2) 0.008(2) 0.0100(18)
C6 0.055(3) 0.0445(19) 0.060(3) 0.020(2) 0.034(2) 0.0175(19)
C7 0.066(3) 0.062(2) 0.042(2) 0.027(2) 0.032(2) 0.035(2)
C8 0.059(3) 0.056(2) 0.033(2) 0.0152(18) 0.0118(19) 0.028(2)
C9 0.047(2) 0.0364(17) 0.035(2) 0.0122(16) 0.0118(17) 0.0216(16)
C10 0.048(2) 0.049(2) 0.032(2) 0.0107(17) 0.0050(18) 0.0077(18)
C11 0.061(3) 0.047(2) 0.089(4) 0.020(2) 0.002(3) 0.015(2)
C12 0.048(3) 0.063(2) 0.074(3) 0.012(2) 0.006(2) 0.015(2)
C13 0.054(2) 0.0442(19) 0.045(2) 0.0140(17) 0.0194(19) 0.0300(18)
C14 0.0300(18) 0.0272(15) 0.0324(18) 0.0061(14) 0.0079(15) 0.0091(14)
C15 0.0296(18) 0.0320(15) 0.0318(18) -0.0006(14) 0.0098(15) 0.0138(14)
C16 0.0271(17) 0.0284(15) 0.0269(17) -0.0026(13) 0.0055(14) 0.0048(13)
C17 0.047(2) 0.0421(18) 0.039(2) 0.0058(16) 0.0190(18) 0.0165(17)
C18 0.043(2) 0.0335(16) 0.0271(18) 0.0079(14) 0.0063(16) 0.0149(15)
C19 0.043(2) 0.0438(19) 0.042(2) 0.0105(17) 0.0026(18) 0.0112(17)
C20 0.034(2) 0.0441(18) 0.0283(18) 0.0053(15) -0.0013(16) 0.0123(16)
C21 0.045(2) 0.052(2) 0.034(2) 0.0084(17) 0.0104(17) 0.0174(18)
C22 0.058(3) 0.047(2) 0.047(2) 0.0033(19) 0.001(2) 0.0208(19)
C23 0.047(2) 0.048(2) 0.048(2) 0.0181(19) -0.001(2) 0.0070(19)
C24 0.040(2) 0.082(3) 0.041(2) 0.025(2) 0.0075(19) 0.019(2)
C25 0.0324(19) 0.0327(15) 0.0266(17) 0.0009(14) 0.0070(15) 0.0127(14)
C26 0.034(2) 0.0416(18) 0.036(2) 0.0046(16) 0.0080(16) 0.0120(16)
C27 0.043(2) 0.0422(18) 0.037(2) -0.0006(16) 0.0138(18) 0.0054(17)
C28 0.064(3) 0.0347(17) 0.040(2) 0.0067(16) 0.021(2) 0.0166(19)
C29 0.053(2) 0.0447(19) 0.045(2) 0.0110(17) 0.0101(19) 0.0272(19)
C30 0.036(2) 0.0397(18) 0.039(2) 0.0041(16) 0.0078(17) 0.0150(16)
C31 0.0328(19) 0.0325(16) 0.037(2) 0.0068(15) 0.0025(16) 0.0128(14)
C32 0.053(3) 0.054(2) 0.037(2) -0.0005(18) 0.0049(19) 0.0094(19)
C33 0.064(3) 0.062(3) 0.050(3) -0.010(2) -0.011(2) 0.006(2)
C34 0.044(3) 0.047(2) 0.072(3) 0.002(2) -0.015(2) 0.0028(19)
C35 0.030(2) 0.049(2) 0.080(3) 0.007(2) 0.004(2) 0.0096(18)
C36 0.033(2) 0.0406(18) 0.057(3) 0.0032(17) 0.0036(18) 0.0135(16)
C37 0.0215(17) 0.0405(17) 0.0314(19) 0.0018(15) 0.0064(14) 0.0089(14)
C38 0.046(2) 0.0403(18) 0.037(2) 0.0007(16) 0.0058(18) 0.0157(17)
C39 0.057(3) 0.0447(19) 0.045(2) -0.0088(18) 0.011(2) 0.0187(19)
C40 0.041(2) 0.057(2) 0.033(2) 0.0005(18) 0.0095(17) 0.0095(18)
C41 0.064(3) 0.056(2) 0.038(2) 0.0138(19) 0.016(2) 0.025(2)
C42 0.051(2) 0.0457(19) 0.036(2) 0.0078(17) 0.0140(18) 0.0235(18)
N1 0.0323(15) 0.0290(12) 0.0283(15) 0.0074(11) 0.0107(12) 0.0133(12)
N2 0.0326(15) 0.0300(13) 0.0282(15) 0.0065(11) 0.0079(12) 0.0113(12)
N3 0.0414(18) 0.066(2) 0.0369(18) 0.0124(16) 0.0038(15) 0.0257(16)
P1 0.0273(5) 0.0327(4) 0.0308(5) 0.0041(4) 0.0053(4) 0.0124(4)
Cu1 0.0300(2) 0.0331(2) 0.0291(2) 0.00575(17) 0.00761(17) 0.01423(17)

loop_
_atom_type_symbol
_atom_type_description
_atom_type_scat_dispersion_real
_atom_type_scat_dispersion_imag
_atom_type_scat_source
C C 0.0033 0.0016 'International Tables Vol C Tables 4.2.6.8 and 6.1.1.4'
N N 0.0061 0.0033 'International Tables Vol C Tables 4.2.6.8 and 6.1.1.4'
P P 0.1023 0.0942 'International Tables Vol C Tables 4.2.6.8 and 6.1.1.4'
Cu Cu 0.3201 1.2651 'International Tables Vol C Tables 4.2.6.8 and 6.1.1.4'
H H 0.0000 0.0000 'International Tables Vol C Tables 4.2.6.8 and 6.1.1.4'

loop_
_geom_angle_atom_site_label_1
_geom_angle_atom_site_label_2
_geom_angle_atom_site_label_3
_geom_angle
C2 C1 C9 120.3(3)
C2 C1 N1 120.4(3)
C9 C1 N1 119.1(3)
C6 C2 C1 118.5(4)
C6 C2 C3 120.1(3)
C1 C2 C3 121.3(3)
C2 C3 C4 111.5(4)
C2 C3 C5 110.6(4)
C4 C3 C5 109.7(4)
C2 C3 H3 108.3
C4 C3 H3 108.3
C5 C3 H3 108.3
C3 C4 H4A 109.5
C3 C4 H4B 109.5
H4A C4 H4B 109.5
C3 C4 H4C 109.5
H4A C4 H4C 109.5
H4B C4 H4C 109.5
C3 C5 H5A 109.5
C3 C5 H5B 109.5
H5A C5 H5B 109.5
C3 C5 H5C 109.5
H5A C5 H5C 109.5
H5B C5 H5C 109.5
C7 C6 C2 121.4(4)
C7 C6 H6 119.3
C2 C6 H6 119.3
C6 C7 C8 120.3(4)
C6 C7 H7 119.9
C8 C7 H7 119.9
C7 C8 C9 120.9(4)
C7 C8 H8 119.6
C9 C8 H8 119.6
C8 C9 C1 118.6(3)
C8 C9 C10 119.6(3)
C1 C9 C10 121.7(3)
C9 C10 C11 110.8(3)
C9 C10 C12 113.1(3)
C11 C10 C12 110.7(3)
C9 C10 H10 107.3
C11 C10 H10 107.3
C12 C10 H10 107.3
C10 C11 H11A 109.5
C10 C11 H11B 109.5
H11A C11 H11B 109.5
C10 C11 H11C 109.5
H11A C11 H11C 109.5
H11B C11 H11C 109.5
C10 C12 H12A 109.5
C10 C12 H12B 109.5
H12A C12 H12B 109.5
C10 C12 H12C 109.5
H12A C12 H12C 109.5
H12B C12 H12C 109.5
C14 C13 H13A 109.5
C14 C13 H13B 109.5
H13A C13 H13B 109.5
C14 C13 H13C 109.5
H13A C13 H13C 109.5
H13B C13 H13C 109.5
N1 C14 C15 124.1(3)
N1 C14 C13 120.0(3)
C15 C14 C13 115.9(3)
C14 C15 C16 130.1(3)
C14 C15 H15 114.9
C16 C15 H15 114.9
N2 C16 C15 123.7(3)
N2 C16 C17 121.2(3)
C15 C16 C17 115.0(3)
C16 C17 H17A 109.5
C16 C17 H17B 109.5
H17A C17 H17B 109.5
C16 C17 H17C 109.5
H17A C17 H17C 109.5
H17B C17 H17C 109.5
N2 C18 C19 114.2(3)
N2 C18 H18A 108.7
C19 C18 H18A 108.7
N2 C18 H18B 108.7
C19 C18 H18B 108.7
H18A C18 H18B 107.6
C20 C19 C18 109.5(3)
C20 C19 H19A 109.8
C18 C19 H19A 109.8
C20 C19 H19B 109.8
C18 C19 H19B 109.8
H19A C19 H19B 108.2
N3 C20 C21 122.1(3)
N3 C20 C19 116.6(3)
C21 C20 C19 121.0(3)
C22 C21 C20 119.5(4)
C22 C21 H21 120.2
C20 C21 H21 120.2
C23 C22 C21 119.0(4)
C23 C22 H22 120.5
C21 C22 H22 120.5
C24 C23 C22 118.4(4)
C24 C23 H23 120.8
C22 C23 H23 120.8
N3 C24 C23 124.5(4)
N3 C24 H24 117.7
C23 C24 H24 117.7
C26 C25 C30 118.6(3)
C26 C25 P1 117.2(2)
C30 C25 P1 124.2(2)
C27 C26 C25 120.8(3)
C27 C26 H26 119.6
C25 C26 H26 119.6
C28 C27 C26 120.1(3)
C28 C27 H27 120.0
C26 C27 H27 120.0
C27 C28 C29 120.0(3)
C27 C28 H28 120.0
C29 C28 H28 120.0
C28 C29 C30 120.0(3)
C28 C29 H29 120.0
C30 C29 H29 120.0
C29 C30 C25 120.5(3)
C29 C30 H30 119.7
C25 C30 H30 119.7
C36 C31 C32 118.5(3)
C36 C31 P1 123.4(3)
C32 C31 P1 118.0(3)
C33 C32 C31 120.6(4)
C33 C32 H32 119.7
C31 C32 H32 119.7
C34 C33 C32 120.1(4)
C34 C33 H33 119.9
C32 C33 H33 119.9
C35 C34 C33 120.2(4)
C35 C34 H34 119.9
C33 C34 H34 119.9
C34 C35 C36 119.6(4)
C34 C35 H35 120.2
C36 C35 H35 120.2
C31 C36 C35 121.0(4)
C31 C36 H36 119.5
C35 C36 H36 119.5
C42 C37 C38 118.4(3)
C42 C37 P1 118.4(2)
C38 C37 P1 123.2(3)
C39 C38 C37 120.0(3)
C39 C38 H38 120.0
C37 C38 H38 120.0
C40 C39 C38 120.5(3)
C40 C39 H39 119.7
C38 C39 H39 119.7
C41 C40 C39 119.6(4)
C41 C40 H40 120.2
C39 C40 H40 120.2
C40 C41 C42 120.4(3)
C40 C41 H41 119.8
C42 C41 H41 119.8
C37 C42 C41 121.0(3)
C37 C42 H42 119.5
C41 C42 H42 119.5
C14 N1 C1 117.9(3)
C14 N1 Cu1 121.3(2)
C1 N1 Cu1 120.67(19)
C16 N2 C18 118.3(3)
C16 N2 Cu1 121.6(2)
C18 N2 Cu1 120.0(2)
C20 N3 C24 116.5(3)
C37 P1 C25 101.58(14)
C37 P1 C31 103.03(15)
C25 P1 C31 104.25(14)
C37 P1 Cu1 119.40(11)
C25 P1 Cu1 115.91(11)
C31 P1 Cu1 110.86(11)
N1 Cu1 N2 98.65(10)
N1 Cu1 P1 133.45(8)
N2 Cu1 P1 127.81(8)

loop_
_geom_bond_atom_site_label_1
_geom_bond_atom_site_label_2
_geom_bond_distance
C1 C2 1.409(5)
C1 C9 1.408(5)
C1 N1 1.434(4)
C2 C6 1.389(5)
C2 C3 1.523(6)
C3 C4 1.525(7)
C3 C5 1.543(6)
C3 H3 1.0000
C4 H4A 0.9800
C4 H4B 0.9800
C4 H4C 0.9800
C5 H5A 0.9800
C5 H5B 0.9800
C5 H5C 0.9800
C6 C7 1.367(6)
C6 H6 0.9500
C7 C8 1.379(5)
C7 H7 0.9500
C8 C9 1.392(5)
C8 H8 0.9500
C9 C10 1.522(5)
C10 C11 1.525(5)
C10 C12 1.528(5)
C10 H10 1.0000
C11 H11A 0.9800
C11 H11B 0.9800
C11 H11C 0.9800
C12 H12A 0.9800
C12 H12B 0.9800
C12 H12C 0.9800
C13 C14 1.522(4)
C13 H13A 0.9800
C13 H13B 0.9800
C13 H13C 0.9800
C14 N1 1.330(4)
C14 C15 1.396(4)
C15 C16 1.409(4)
C15 H15 0.9500
C16 N2 1.317(4)
C16 C17 1.511(4)
C17 H17A 0.9800
C17 H17B 0.9800
C17 H17C 0.9800
C18 N2 1.477(4)
C18 C19 1.521(5)
C18 H18A 0.9900
C18 H18B 0.9900
C19 C20 1.504(5)
C19 H19A 0.9900
C19 H19B 0.9900
C20 N3 1.342(4)
C20 C21 1.379(5)
C21 C22 1.376(5)
C21 H21 0.9500
C22 C23 1.362(5)
C22 H22 0.9500
C23 C24 1.361(6)
C23 H23 0.9500
C24 N3 1.345(5)
C24 H24 0.9500
C25 C26 1.388(4)
C25 C30 1.388(4)
C25 P1 1.832(3)
C26 C27 1.383(5)
C26 H26 0.9500
C27 C28 1.372(5)
C27 H27 0.9500
C28 C29 1.383(5)
C28 H28 0.9500
C29 C30 1.384(4)
C29 H29 0.9500
C30 H30 0.9500
C31 C36 1.381(5)
C31 C32 1.392(5)
C31 P1 1.834(3)
C32 C33 1.388(6)
C32 H32 0.9500
C33 C34 1.378(6)
C33 H33 0.9500
C34 C35 1.374(6)
C34 H34 0.9500
C35 C36 1.398(5)
C35 H35 0.9500
C36 H36 0.9500
C37 C42 1.382(5)
C37 C38 1.394(5)
C37 P1 1.826(3)
C38 C39 1.390(5)
C38 H38 0.9500
C39 C40 1.373(5)
C39 H39 0.9500
C40 C41 1.370(5)
C40 H40 0.9500
C41 C42 1.381(5)
C41 H41 0.9500
C42 H42 0.9500
N1 Cu1 1.949(2)
N2 Cu1 1.957(3)
P1 Cu1 2.1690(9)
